data_2016380
loop_
_publ_author_name
'Sophia Lipstman'
'Israel Goldberg'

_publ_section_title
;
 Supramolecular hydrogen bonding of
 [5,10,15,20-tetrakis(4-carboxyphenyl)porphyrinato]palladium(II) in the
 presence of competing solvents
;
_journal_coeditor_code GD3172
_journal_issue 1
_journal_name_full 'Acta Crystallographica Section C'
_journal_page_first m53
_journal_page_last m57
_journal_paper_doi 10.1107/S0108270107063524
_journal_volume 64
_journal_year 2008
_chemical_formula_iupac '[Pd (C48 H28 N4 O8)], 4C3 H7 N O, 4H2 O'
_chemical_formula_moiety 'C48 H28 N4 O8 Pd, 4(C3 H7 N O), 4(H2 O)'
_chemical_formula_sum 'C60 H64 N8 O16 Pd'
_chemical_formula_weight 1259.61
_chemical_name_systematic
;
[5,10,15,20-tetrakis(4-carboxyphenyl)porphyrinato]palladium(II)--
<i>N</i>,<i>N</i>'-dimethylformamide--water (1/4/4)
;
_space_group_IT_number 2
_symmetry_cell_setting triclinic
_symmetry_space_group_name_Hall '-P 1'
_symmetry_space_group_name_H-M 'P -1'
_atom_sites_solution_hydrogens geom
_atom_sites_solution_primary direct
_atom_sites_solution_secondary difmap
_audit_creation_method SHELXL-97
_cell_angle_alpha 81.3820(16)
_cell_angle_beta 87.3282(17)
_cell_angle_gamma 87.0384(17)
_cell_formula_units_Z 1
_cell_length_a 7.7243(2)
_cell_length_b 13.2668(4)
_cell_length_c 14.5878(5)
_cell_measurement_reflns_used 5044
_cell_measurement_temperature 110(2)
_cell_measurement_theta_max 25.68
_cell_measurement_theta_min 1.41
_cell_volume 1474.91(8)
_computing_cell_refinement 'Denzo (Otwinowski & Minor, 1997)'
_computing_data_collection 'Collect (Nonius, 1999)'
_computing_data_reduction 'Denzo (Otwinowski & Minor, 1997)'
_computing_molecular_graphics
;
ORTEPIII (Burnett & Johnson, 1996) and Mercury (Macrae <i>et al.</i>,
2006)
;
_computing_publication_material 'SHELXL97 (Sheldrick, 1997)'
_computing_structure_refinement 'SHELXL97 (Sheldrick, 1997)'
_computing_structure_solution 'SIR97 (Altomare <i>et al.</i>,  1999)'
_diffrn_ambient_temperature 110(2)
_diffrn_detector_area_resol_mean 12.8
_diffrn_measured_fraction_theta_full 0.983
_diffrn_measured_fraction_theta_max 0.983
_diffrn_measurement_device_type 'Nonius KappaCCD'
_diffrn_measurement_method '1 deg. \f and \w scans'
_diffrn_radiation_monochromator graphite
_diffrn_radiation_source 'fine-focus sealed tube'
_diffrn_radiation_type MoK\a
_diffrn_radiation_wavelength 0.71073
_diffrn_reflns_av_R_equivalents 0.0450
_diffrn_reflns_av_sigmaI/netI 0.0537
_diffrn_reflns_limit_h_max 9
_diffrn_reflns_limit_h_min -9
_diffrn_reflns_limit_k_max 16
_diffrn_reflns_limit_k_min -15
_diffrn_reflns_limit_l_max 17
_diffrn_reflns_limit_l_min -17
_diffrn_reflns_number 12855
_diffrn_reflns_theta_full 25.67
_diffrn_reflns_theta_max 25.67
_diffrn_reflns_theta_min 2.25
_diffrn_standards_number 0
_exptl_absorpt_coefficient_mu 0.391
_exptl_absorpt_correction_type none
_exptl_crystal_colour red
_exptl_crystal_density_diffrn 1.418
_exptl_crystal_density_method 'not measured'
_exptl_crystal_description needles
_exptl_crystal_F_000 654
_exptl_crystal_size_max 0.60
_exptl_crystal_size_mid 0.10
_exptl_crystal_size_min 0.10
_refine_diff_density_max 0.312
_refine_diff_density_min -0.724
_refine_ls_extinction_method none
_refine_ls_goodness_of_fit_ref 1.021
_refine_ls_hydrogen_treatment constr
_refine_ls_matrix_type fullcycle
_refine_ls_number_parameters 437
_refine_ls_number_reflns 5498
_refine_ls_number_restraints 8
_refine_ls_restrained_S_all 1.020
_refine_ls_R_factor_all 0.0456
_refine_ls_R_factor_gt 0.0370
_refine_ls_shift/su_max 0.049
_refine_ls_shift/su_mean 0.007
_refine_ls_structure_factor_coef Fsqd
_refine_ls_weighting_details 'calc w=1/[\s^2^(Fo^2^)+(0.0221P)^2^+1.3991P] where P=(Fo^2^+2Fc^2^)/3'
_refine_ls_weighting_scheme calc
_refine_ls_wR_factor_gt 0.0787
_refine_ls_wR_factor_ref 0.0825
_reflns_number_gt 4868
_reflns_number_total 5498
_reflns_threshold_expression >2sigma(I)
_cod_data_source_file gd3172.cif
_cod_data_source_block II
_cod_database_code 2016380
_cod_database_fobs_code 2016380

loop_
_symmetry_equiv_pos_as_xyz
'x, y, z'
'-x, -y, -z'

loop_
_atom_site_type_symbol
_atom_site_label
_atom_site_fract_x
_atom_site_fract_y
_atom_site_fract_z
_atom_site_U_iso_or_equiv
_atom_site_adp_type
_atom_site_calc_flag
_atom_site_refinement_flags
_atom_site_occupancy
_atom_site_disorder_assembly
_atom_site_disorder_group
Pd Pd1 0.0000 0.0000 1.0000 0.01444(8) Uani d S 1 . .
C C2 -0.2902(3) -0.13339(18) 0.96293(17) 0.0157(5) Uani d . 1 . .
C C3 -0.4005(3) -0.15028(18) 0.89005(17) 0.0178(5) Uani d . 1 . .
H H3 -0.4784 -0.2038 0.8925 0.021 Uiso calc R 1 . .
C C4 -0.3726(3) -0.07618(18) 0.81786(17) 0.0185(5) Uani d . 1 . .
H H4 -0.4269 -0.0680 0.7599 0.022 Uiso calc R 1 . .
C C5 -0.2451(3) -0.01155(17) 0.84459(16) 0.0138(5) Uani d . 1 . .
C C6 -0.1837(3) 0.07443(18) 0.78745(16) 0.0151(5) Uani d . 1 . .
C C7 -0.0485(3) 0.13108(17) 0.80966(16) 0.0147(5) Uani d . 1 . .
C C8 0.0216(3) 0.21695(18) 0.75038(17) 0.0163(5) Uani d . 1 . .
H H8 -0.0169 0.2454 0.6907 0.020 Uiso calc R 1 . .
C C9 0.1524(3) 0.24978(18) 0.79508(16) 0.0157(5) Uani d . 1 . .
H H9 0.2238 0.3050 0.7723 0.019 Uiso calc R 1 . .
C C10 0.1635(3) 0.18551(18) 0.88381(16) 0.0150(5) Uani d . 1 . .
C C11 0.2818(3) 0.19532(17) 0.95141(17) 0.0151(5) Uani d . 1 . .
N N12 -0.1937(2) -0.04911(14) 0.93278(13) 0.0148(4) Uani d . 1 . .
N N13 0.0397(2) 0.11294(14) 0.89106(13) 0.0132(4) Uani d . 1 . .
C C14 -0.2772(3) 0.10618(17) 0.69914(16) 0.0155(5) Uani d . 1 . .
C C15 -0.4538(3) 0.13467(19) 0.70647(17) 0.0206(5) Uani d . 1 . .
H H15 -0.5057 0.1424 0.7655 0.025 Uiso calc R 1 . .
C C16 -0.5538(3) 0.1517(2) 0.62900(18) 0.0216(5) Uani d . 1 . .
H H16 -0.6738 0.1700 0.6352 0.026 Uiso calc R 1 . .
C C17 -0.4786(3) 0.14203(18) 0.54186(17) 0.0177(5) Uani d . 1 . .
C C18 -0.3008(3) 0.11919(18) 0.53311(18) 0.0199(5) Uani d . 1 . .
H H18 -0.2476 0.1164 0.4734 0.024 Uiso calc R 1 . .
C C19 -0.2012(3) 0.10041(18) 0.61135(17) 0.0180(5) Uani d . 1 . .
H H19 -0.0806 0.0835 0.6050 0.022 Uiso calc R 1 . .
C C20 -0.5879(3) 0.15329(18) 0.45888(18) 0.0206(5) Uani d . 1 . .
O O21 -0.5271(2) 0.15510(14) 0.37971(12) 0.0257(4) Uani d . 1 . .
O O22 -0.7552(2) 0.15908(16) 0.47920(13) 0.0335(5) Uani d . 1 . .
H H22 -0.8358 0.1584 0.4323 0.040 Uiso d R 1 . .
C C23 0.4094(3) 0.27708(18) 0.93129(16) 0.0158(5) Uani d . 1 . .
C C24 0.3565(3) 0.38050(18) 0.91880(17) 0.0182(5) Uani d . 1 . .
H H24 0.2368 0.3998 0.9245 0.022 Uiso calc R 1 . .
C C25 0.4772(3) 0.45474(18) 0.89815(17) 0.0192(5) Uani d . 1 . .
H H25 0.4398 0.5247 0.8899 0.023 Uiso calc R 1 . .
C C26 0.6540(3) 0.42765(18) 0.88928(17) 0.0170(5) Uani d . 1 . .
C C27 0.7077(3) 0.32493(18) 0.90345(17) 0.0165(5) Uani d . 1 . .
H H27 0.8277 0.3058 0.8987 0.020 Uiso calc R 1 . .
C C28 0.5871(3) 0.25063(18) 0.92442(17) 0.0167(5) Uani d . 1 . .
H H28 0.6251 0.1807 0.9343 0.020 Uiso calc R 1 . .
C C29 0.7804(3) 0.50806(19) 0.85813(18) 0.0200(5) Uani d . 1 . .
O O30 0.9438(2) 0.47405(13) 0.85937(14) 0.0265(4) Uani d . 1 . .
H H30 1.0188 0.5245 0.8220 0.032 Uiso d R 1 . .
O O31 0.7367(2) 0.59738(13) 0.83154(14) 0.0283(4) Uani d . 1 . .
O O32 0.8576(2) 0.42381(14) 0.25966(14) 0.0307(4) Uani d . 1 . .
H H32A 0.8245 0.4613 0.3052 0.037 Uiso d R 1 . .
H H32B 0.7551 0.3860 0.2548 0.037 Uiso d R 1 . .
O O33 0.5663(2) 0.32050(14) 0.25003(15) 0.0343(5) Uani d . 1 . .
H H33A 0.5382 0.2612 0.2870 0.041 Uiso d R 1 . .
H H33B 0.4639 0.3520 0.2323 0.041 Uiso d R 1 . .
O O34 1.0397(2) 0.14458(14) 0.35328(12) 0.0263(4) Uani d . 1 . .
C C35 1.0357(3) 0.19679(19) 0.27469(18) 0.0206(5) Uani d . 1 . .
H H35 1.1119 0.2515 0.2605 0.025 Uiso calc R 1 . .
N N36 0.9309(3) 0.17978(15) 0.21023(14) 0.0191(4) Uani d . 1 . .
C C37 0.9205(3) 0.2473(2) 0.12174(18) 0.0255(6) Uani d . 1 . .
H H37A 0.8085 0.2858 0.1194 0.038 Uiso calc R 1 . .
H H37B 0.9313 0.2066 0.0708 0.038 Uiso calc R 1 . .
H H37C 1.0146 0.2950 0.1156 0.038 Uiso calc R 1 . .
C C38 0.8107(3) 0.0975(2) 0.2296(2) 0.0246(6) Uani d . 1 . .
H H38A 0.8556 0.0454 0.2787 0.037 Uiso calc R 1 . .
H H38B 0.7983 0.0669 0.1733 0.037 Uiso calc R 1 . .
H H38C 0.6974 0.1248 0.2499 0.037 Uiso calc R 1 . .
O O39A 0.1977(8) 0.4360(4) 0.6152(3) 0.0574(17) Uani d PD 0.460(4) A 1
C C40A 0.2154(10) 0.4309(4) 0.5312(3) 0.0418(18) Uani d PD 0.460(4) A 1
H H40A 0.2039 0.3661 0.5124 0.050 Uiso calc PR 0.460(4) A 1
N N41A 0.2497(6) 0.5099(3) 0.4642(3) 0.0285(13) Uani d PD 0.460(4) A 1
C C42A 0.2842(11) 0.6100(4) 0.4874(5) 0.050(2) Uani d PD 0.460(4) A 1
H H42A 0.1749 0.6506 0.4903 0.074 Uiso calc PR 0.460(4) A 1
H H42B 0.3627 0.6450 0.4397 0.074 Uiso calc PR 0.460(4) A 1
H H42C 0.3380 0.6018 0.5477 0.074 Uiso calc PR 0.460(4) A 1
C C43A 0.2634(12) 0.4953(7) 0.3669(3) 0.056(2) Uani d PD 0.460(4) A 1
H H43A 0.2463 0.4236 0.3622 0.083 Uiso calc PR 0.460(4) A 1
H H43B 0.3785 0.5139 0.3408 0.083 Uiso calc PR 0.460(4) A 1
H H43C 0.1744 0.5385 0.3324 0.083 Uiso calc PR 0.460(4) A 1
O O39B 0.2072(7) 0.4754(3) 0.5985(3) 0.0615(15) Uani d PD 0.540(4) A 2
C C40B 0.2490(8) 0.5360(4) 0.5288(3) 0.0508(18) Uani d PD 0.540(4) A 2
H H40B 0.2614 0.6052 0.5363 0.061 Uiso calc PR 0.540(4) A 2
N N41B 0.2782(6) 0.5108(3) 0.4432(3) 0.0421(14) Uani d PD 0.540(4) A 2
C C42B 0.2411(10) 0.4087(4) 0.4259(5) 0.059(2) Uani d PD 0.540(4) A 2
H H42D 0.2022 0.3678 0.4841 0.089 Uiso calc PR 0.540(4) A 2
H H42E 0.3464 0.3762 0.4013 0.089 Uiso calc PR 0.540(4) A 2
H H42F 0.1499 0.4136 0.3808 0.089 Uiso calc PR 0.540(4) A 2
C C43B 0.3229(10) 0.5875(5) 0.3643(4) 0.058(2) Uani d PD 0.540(4) A 2
H H43D 0.3278 0.6541 0.3852 0.086 Uiso calc PR 0.540(4) A 2
H H43E 0.2347 0.5912 0.3176 0.086 Uiso calc PR 0.540(4) A 2
H H43F 0.4363 0.5687 0.3371 0.086 Uiso calc PR 0.540(4) A 2

loop_
_atom_site_aniso_label
_atom_site_aniso_U_11
_atom_site_aniso_U_22
_atom_site_aniso_U_33
_atom_site_aniso_U_12
_atom_site_aniso_U_13
_atom_site_aniso_U_23
Pd1 0.01361(14) 0.01625(14) 0.01373(15) -0.00118(10) -0.00450(10) -0.00173(10)
C2 0.0125(11) 0.0180(12) 0.0172(13) -0.0010(10) -0.0021(10) -0.0035(10)
C3 0.0148(11) 0.0214(12) 0.0178(13) -0.0043(10) -0.0055(10) -0.0025(10)
C4 0.0160(12) 0.0226(13) 0.0177(13) -0.0027(10) -0.0068(10) -0.0032(10)
C5 0.0107(10) 0.0182(12) 0.0132(12) -0.0002(9) -0.0028(9) -0.0035(9)
C6 0.0128(11) 0.0201(12) 0.0128(12) 0.0008(10) -0.0031(9) -0.0034(9)
C7 0.0121(11) 0.0174(12) 0.0144(12) 0.0015(9) -0.0010(9) -0.0023(9)
C8 0.0153(11) 0.0184(12) 0.0148(12) 0.0006(10) -0.0039(10) -0.0003(10)
C9 0.0130(11) 0.0181(12) 0.0160(12) -0.0019(10) -0.0021(9) -0.0015(10)
C10 0.0136(11) 0.0179(12) 0.0139(12) -0.0007(10) 0.0002(9) -0.0039(9)
C11 0.0129(11) 0.0153(11) 0.0178(13) 0.0011(9) -0.0041(10) -0.0043(9)
N12 0.0151(9) 0.0156(10) 0.0136(10) 0.0008(8) -0.0031(8) -0.0019(8)
N13 0.0127(9) 0.0155(10) 0.0119(10) -0.0005(8) -0.0031(8) -0.0027(8)
C14 0.0172(11) 0.0141(11) 0.0155(12) -0.0009(10) -0.0043(10) -0.0020(9)
C15 0.0176(12) 0.0296(14) 0.0145(13) 0.0021(11) -0.0014(10) -0.0042(11)
C16 0.0148(12) 0.0299(14) 0.0203(13) 0.0039(11) -0.0047(10) -0.0044(11)
C17 0.0175(12) 0.0192(12) 0.0161(13) -0.0010(10) -0.0066(10) 0.0003(10)
C18 0.0199(12) 0.0232(13) 0.0161(13) 0.0010(11) -0.0016(10) -0.0017(10)
C19 0.0139(11) 0.0207(12) 0.0193(13) -0.0004(10) -0.0024(10) -0.0021(10)
C20 0.0230(13) 0.0207(13) 0.0183(14) -0.0008(11) -0.0060(11) -0.0026(10)
O21 0.0280(10) 0.0348(10) 0.0143(10) -0.0031(8) -0.0066(8) -0.0012(8)
O22 0.0182(9) 0.0632(14) 0.0209(10) 0.0054(9) -0.0107(8) -0.0114(9)
C23 0.0167(11) 0.0189(12) 0.0124(12) -0.0030(10) -0.0027(9) -0.0032(9)
C24 0.0137(11) 0.0204(12) 0.0208(13) -0.0012(10) -0.0037(10) -0.0029(10)
C25 0.0186(12) 0.0165(12) 0.0220(14) 0.0001(10) -0.0028(10) -0.0011(10)
C26 0.0163(12) 0.0196(12) 0.0157(12) -0.0036(10) -0.0031(10) -0.0031(10)
C27 0.0113(11) 0.0206(12) 0.0176(13) 0.0010(10) -0.0028(9) -0.0027(10)
C28 0.0158(11) 0.0160(12) 0.0184(13) -0.0017(10) -0.0023(10) -0.0014(10)
C29 0.0167(12) 0.0228(13) 0.0214(14) -0.0023(10) -0.0033(10) -0.0046(11)
O30 0.0142(8) 0.0218(9) 0.0412(12) -0.0041(7) -0.0015(8) 0.0038(8)
O31 0.0202(9) 0.0183(9) 0.0446(12) -0.0030(8) -0.0003(9) 0.0017(8)
O32 0.0243(10) 0.0319(10) 0.0369(12) -0.0093(8) 0.0050(9) -0.0074(9)
O33 0.0214(9) 0.0251(10) 0.0524(14) -0.0019(8) -0.0012(9) 0.0081(9)
O34 0.0232(9) 0.0346(10) 0.0210(10) -0.0015(8) -0.0104(8) -0.0010(8)
C35 0.0133(11) 0.0248(13) 0.0248(14) 0.0010(10) -0.0066(10) -0.0062(11)
N36 0.0160(10) 0.0215(11) 0.0201(11) 0.0018(9) -0.0051(9) -0.0033(9)
C37 0.0256(13) 0.0294(14) 0.0210(14) 0.0046(12) -0.0055(11) -0.0027(11)
C38 0.0183(12) 0.0260(14) 0.0314(16) -0.0009(11) -0.0051(11) -0.0089(12)
O39A 0.102(5) 0.032(3) 0.036(3) -0.006(3) 0.008(3) 0.001(2)
C40A 0.059(5) 0.032(4) 0.037(4) -0.006(3) 0.002(3) -0.013(3)
N41A 0.034(3) 0.027(3) 0.024(3) 0.001(2) 0.005(2) -0.006(2)
C42A 0.086(6) 0.028(4) 0.034(4) -0.017(4) -0.002(4) 0.006(3)
C43A 0.076(6) 0.068(5) 0.024(4) 0.004(5) -0.001(4) -0.010(4)
O39B 0.095(4) 0.062(3) 0.030(3) -0.022(3) 0.018(2) -0.016(2)
C40B 0.055(4) 0.048(4) 0.057(5) 0.005(3) -0.009(3) -0.030(3)
N41B 0.044(3) 0.047(3) 0.037(3) 0.011(2) 0.002(2) -0.017(2)
C42B 0.088(5) 0.046(4) 0.048(4) 0.009(4) -0.005(4) -0.023(3)
C43B 0.076(5) 0.051(4) 0.042(4) 0.008(4) 0.001(4) 0.001(3)

loop_
_atom_type_symbol
_atom_type_description
_atom_type_scat_dispersion_real
_atom_type_scat_dispersion_imag
_atom_type_scat_source
C C 0.0033 0.0016 'International Tables Vol C Tables 4.2.6.8 and 6.1.1.4'
H H 0.0000 0.0000 'International Tables Vol C Tables 4.2.6.8 and 6.1.1.4'
N N 0.0061 0.0033 'International Tables Vol C Tables 4.2.6.8 and 6.1.1.4'
O O 0.0106 0.0060 'International Tables Vol C Tables 4.2.6.8 and 6.1.1.4'
Pd Pd -0.9988 1.0072 'International Tables Vol C Tables 4.2.6.8 and 6.1.1.4'

loop_
_geom_angle_atom_site_label_1
_geom_angle_atom_site_label_2
_geom_angle_atom_site_label_3
_geom_angle_site_symmetry_1
_geom_angle_site_symmetry_3
_geom_angle
N12 Pd1 N12 . 2_557 180.0
N12 Pd1 N13 . . 89.59(8)
N12 Pd1 N13 2_557 . 90.41(8)
N12 Pd1 N13 . 2_557 90.41(8)
N12 Pd1 N13 2_557 2_557 89.59(8)
N13 Pd1 N13 . 2_557 180.0
N12 C2 C11 . 2_557 126.5(2)
N12 C2 C3 . . 109.3(2)
C11 C2 C3 2_557 . 124.2(2)
C4 C3 C2 . . 107.4(2)
C4 C3 H3 . . 126.3
C2 C3 H3 . . 126.3
C3 C4 C5 . . 107.4(2)
C3 C4 H4 . . 126.3
C5 C4 H4 . . 126.3
N12 C5 C6 . . 126.5(2)
N12 C5 C4 . . 109.4(2)
C6 C5 C4 . . 124.0(2)
C7 C6 C5 . . 124.0(2)
C7 C6 C14 . . 120.4(2)
C5 C6 C14 . . 115.6(2)
N13 C7 C6 . . 125.5(2)
N13 C7 C8 . . 109.5(2)
C6 C7 C8 . . 125.0(2)
C9 C8 C7 . . 107.4(2)
C9 C8 H8 . . 126.3
C7 C8 H8 . . 126.3
C8 C9 C10 . . 107.3(2)
C8 C9 H9 . . 126.3
C10 C9 H9 . . 126.3
N13 C10 C11 . . 125.6(2)
N13 C10 C9 . . 109.23(19)
C11 C10 C9 . . 125.1(2)
C2 C11 C10 2_557 . 124.6(2)
C2 C11 C23 2_557 . 116.8(2)
C10 C11 C23 . . 118.6(2)
C5 N12 C2 . . 106.44(19)
C5 N12 Pd1 . . 126.95(16)
C2 N12 Pd1 . . 126.36(15)
C7 N13 C10 . . 106.49(19)
C7 N13 Pd1 . . 127.17(15)
C10 N13 Pd1 . . 126.33(15)
C19 C14 C15 . . 118.8(2)
C19 C14 C6 . . 123.4(2)
C15 C14 C6 . . 117.6(2)
C16 C15 C14 . . 120.9(2)
C16 C15 H15 . . 119.5
C14 C15 H15 . . 119.5
C15 C16 C17 . . 120.1(2)
C15 C16 H16 . . 120.0
C17 C16 H16 . . 120.0
C16 C17 C18 . . 119.5(2)
C16 C17 C20 . . 120.3(2)
C18 C17 C20 . . 120.2(2)
C19 C18 C17 . . 120.3(2)
C19 C18 H18 . . 119.9
C17 C18 H18 . . 119.9
C18 C19 C14 . . 120.4(2)
C18 C19 H19 . . 119.8
C14 C19 H19 . . 119.8
O21 C20 O22 . . 123.4(2)
O21 C20 C17 . . 123.0(2)
O22 C20 C17 . . 113.6(2)
C20 O22 H22 . . 120.1
C24 C23 C28 . . 118.7(2)
C24 C23 C11 . . 121.6(2)
C28 C23 C11 . . 119.7(2)
C25 C24 C23 . . 120.4(2)
C25 C24 H24 . . 119.8
C23 C24 H24 . . 119.8
C24 C25 C26 . . 120.5(2)
C24 C25 H25 . . 119.7
C26 C25 H25 . . 119.7
C27 C26 C25 . . 119.3(2)
C27 C26 C29 . . 120.8(2)
C25 C26 C29 . . 119.8(2)
C28 C27 C26 . . 120.2(2)
C28 C27 H27 . . 119.9
C26 C27 H27 . . 119.9
C27 C28 C23 . . 120.9(2)
C27 C28 H28 . . 119.6
C23 C28 H28 . . 119.6
O31 C29 O30 . . 122.8(2)
O31 C29 C26 . . 123.2(2)
O30 C29 C26 . . 114.0(2)
C29 O30 H30 . . 110.5
H32A O32 H32B . . 102.2
H33A O33 H33B . . 105.5
O34 C35 N36 . . 123.2(2)
O34 C35 H35 . . 118.4
N36 C35 H35 . . 118.4
C35 N36 C38 . . 120.0(2)
C35 N36 C37 . . 121.6(2)
C38 N36 C37 . . 118.2(2)
N36 C37 H37A . . 109.5
N36 C37 H37B . . 109.5
H37A C37 H37B . . 109.5
N36 C37 H37C . . 109.5
H37A C37 H37C . . 109.5
H37B C37 H37C . . 109.5
N36 C38 H38A . . 109.5
N36 C38 H38B . . 109.5
H38A C38 H38B . . 109.5
N36 C38 H38C . . 109.5
H38A C38 H38C . . 109.5
H38B C38 H38C . . 109.5
O39A C40A N41A . . 125.2(5)
O39A C40A H40A . . 117.4
N41A C40A H40A . . 117.4
C40A N41A C42A . . 121.1(5)
C40A N41A C43A . . 120.4(5)
C42A N41A C43A . . 118.4(5)
O39B C40B N41B . . 124.6(5)
O39B C40B H40B . . 117.7
N41B C40B H40B . . 117.7
C40B N41B C42B . . 119.7(5)
C40B N41B C43B . . 121.1(5)
C42B N41B C43B . . 118.7(5)
N41B C42B H42D . . 109.5
N41B C42B H42E . . 109.5
H42D C42B H42E . . 109.5
N41B C42B H42F . . 109.5
H42D C42B H42F . . 109.5
H42E C42B H42F . . 109.5
N41B C43B H43D . . 109.5
N41B C43B H43E . . 109.5
H43D C43B H43E . . 109.5
N41B C43B H43F . . 109.5
H43D C43B H43F . . 109.5
H43E C43B H43F . . 109.5

loop_
_geom_bond_atom_site_label_1
_geom_bond_atom_site_label_2
_geom_bond_site_symmetry_2
_geom_bond_distance
Pd1 N12 . 2.0133(19)
Pd1 N12 2_557 2.0133(19)
Pd1 N13 . 2.0379(19)
Pd1 N13 2_557 2.0379(19)
C2 N12 . 1.381(3)
C2 C11 2_557 1.391(3)
C2 C3 . 1.443(3)
C3 C4 . 1.346(3)
C3 H3 . 0.9500
C4 C5 . 1.442(3)
C4 H4 . 0.9500
C5 N12 . 1.377(3)
C5 C6 . 1.398(3)
C6 C7 . 1.395(3)
C6 C14 . 1.500(3)
C7 N13 . 1.380(3)
C7 C8 . 1.437(3)
C8 C9 . 1.352(3)
C8 H8 . 0.9500
C9 C10 . 1.443(3)
C9 H9 . 0.9500
C10 N13 . 1.381(3)
C10 C11 . 1.400(3)
C11 C2 2_557 1.391(3)
C11 C23 . 1.491(3)
C14 C19 . 1.395(3)
C14 C15 . 1.400(3)
C15 C16 . 1.382(3)
C15 H15 . 0.9500
C16 C17 . 1.394(4)
C16 H16 . 0.9500
C17 C18 . 1.395(3)
C17 C20 . 1.493(3)
C18 C19 . 1.391(3)
C18 H18 . 0.9500
C19 H19 . 0.9500
C20 O21 . 1.224(3)
C20 O22 . 1.313(3)
O22 H22 . 0.9473
C23 C24 . 1.399(3)
C23 C28 . 1.401(3)
C24 C25 . 1.382(3)
C24 H24 . 0.9500
C25 C26 . 1.399(3)
C25 H25 . 0.9500
C26 C27 . 1.392(3)
C26 C29 . 1.490(3)
C27 C28 . 1.383(3)
C27 H27 . 0.9500
C28 H28 . 0.9500
C29 O31 . 1.225(3)
C29 O30 . 1.318(3)
O30 H30 . 0.9905
O32 H32A . 0.9084
O32 H32B . 0.9694
O33 H33A . 0.9147
O33 H33B . 0.9056
O34 C35 . 1.248(3)
C35 N36 . 1.321(3)
C35 H35 . 0.9500
N36 C38 . 1.456(3)
N36 C37 . 1.460(3)
C37 H37A . 0.9800
C37 H37B . 0.9800
C37 H37C . 0.9800
C38 H38A . 0.9800
C38 H38B . 0.9800
C38 H38C . 0.9800
O39A C40A . 1.239(3)
C40A N41A . 1.349(3)
C40A H40A . 0.9500
N41A C42A . 1.460(3)
N41A C43A . 1.460(3)
C42A H42A . 0.9800
C42A H42B . 0.9800
C42A H42C . 0.9800
C43A H43A . 0.9800
C43A H43B . 0.9800
C43A H43C . 0.9800
O39B C40B . 1.240(3)
C40B N41B . 1.347(3)
C40B H40B . 0.9500
N41B C42B . 1.458(3)
N41B C43B . 1.459(3)
C42B H42D . 0.9800
C42B H42E . 0.9800
C42B H42F . 0.9800
C43B H43D . 0.9800
C43B H43E . 0.9800
C43B H43F . 0.9800

loop_
_geom_hbond_atom_site_label_D
_geom_hbond_atom_site_label_H
_geom_hbond_atom_site_label_A
_geom_hbond_site_symmetry_A
_geom_hbond_distance_DH
_geom_hbond_distance_HA
_geom_hbond_distance_DA
_geom_hbond_angle_DHA
O22 H22 O34 1_355 0.95 1.57 2.516(2) 173
O30 H30 O32 2_766 0.99 1.59 2.543(3) 161
O32 H32A O39B 2_666 0.91 1.74 2.642(4) 170
O32 H32A O39A 2_666 0.91 1.91 2.799(5) 164
O32 H32B O33 . 0.97 1.75 2.714(3) 177
O33 H33A O21 1_655 0.91 1.87 2.776(3) 169
O33 H33B O31 2_666 0.91 1.89 2.773(3) 166
